data_1548184
loop_
_publ_author_name
'Thomas Pugh'
'Floriana Tuna'
'Liviu Ungur'
'David Collison'
'Eric J.L. McInnes'
'Liviu F. Chibotaru'
'Richard A. Layfield'

_publ_section_title
;
 Influencing the properties of dysprosium single-molecule magnets with
 phosphorus donor ligands
;
_journal_name_full 'Nature Communications'
_journal_page_first 7492
_journal_paper_doi 10.1038/ncomms8492
_journal_volume 6
_journal_year 2015
_chemical_formula_moiety 'C18 H21 Dy, C9 H13 P'
_chemical_formula_sum 'C27 H34 Dy P'
_chemical_formula_weight 552.01
_space_group_crystal_system monoclinic
_space_group_IT_number 14
_space_group_name_Hall '-P 2yn'
_space_group_name_H-M_alt 'P 1 21/n 1'
_symmetry_space_group_name_Hall '-P 2yn'
_symmetry_space_group_name_H-M 'P 1 21/n 1'
_atom_sites_solution_hydrogens mixed
_atom_sites_solution_primary direct
_cell_angle_alpha 90
_cell_angle_beta 94.741(7)
_cell_angle_gamma 90
_cell_formula_units_Z 4
_cell_length_a 8.1970(5)
_cell_length_b 24.7447(18)
_cell_length_c 11.5021(10)
_cell_measurement_reflns_used 5939
_cell_measurement_temperature 100
_cell_measurement_theta_max 28.5090
_cell_measurement_theta_min 3.2540
_cell_volume 2325.0(3)
_computing_cell_refinement
;
CrysAlisPro, Agilent Technologies,
Version 1.171.36.24 (release 03-12-2012 CrysAlis171 .NET)
(compiled Dec  3 2012,18:21:49)
;
_computing_data_collection
;
CrysAlisPro, Agilent Technologies,
Version 1.171.36.24 (release 03-12-2012 CrysAlis171 .NET)
(compiled Dec  3 2012,18:21:49)
;
_computing_data_reduction
;
CrysAlisPro, Agilent Technologies,
Version 1.171.36.24 (release 03-12-2012 CrysAlis171 .NET)
(compiled Dec  3 2012,18:21:49)
;
_computing_molecular_graphics 'Olex2 (Dolomanov et al., 2009)'
_computing_publication_material 'Olex2 (Dolomanov et al., 2009)'
_computing_structure_refinement 'ShelXL (Sheldrick, 2008)'
_computing_structure_solution 'ShelXS (Sheldrick, 2008)'
_diffrn_ambient_temperature 100
_diffrn_detector_area_resol_mean 8.3367
_diffrn_measured_fraction_theta_full 0.998
_diffrn_measured_fraction_theta_max 0.998
_diffrn_measurement_device_type 'Xcalibur, Sapphire2, large Be window'
_diffrn_measurement_method '\w scans'
_diffrn_orient_matrix_UB_11 -0.0273370000
_diffrn_orient_matrix_UB_12 -0.0175670000
_diffrn_orient_matrix_UB_13 0.0214147000
_diffrn_orient_matrix_UB_21 -0.0374112000
_diffrn_orient_matrix_UB_22 0.0205777000
_diffrn_orient_matrix_UB_23 -0.0028087000
_diffrn_orient_matrix_UB_31 -0.0304844000
_diffrn_orient_matrix_UB_32 -0.0094540000
_diffrn_orient_matrix_UB_33 -0.0465729000
_diffrn_radiation_monochromator graphite
_diffrn_radiation_type MoK\a
_diffrn_radiation_wavelength 0.71073
_diffrn_reflns_av_R_equivalents 0.0419
_diffrn_reflns_av_unetI/netI 0.0565
_diffrn_reflns_Laue_measured_fraction_full 0.998
_diffrn_reflns_Laue_measured_fraction_max 0.998
_diffrn_reflns_limit_h_max 10
_diffrn_reflns_limit_h_min -10
_diffrn_reflns_limit_k_max 19
_diffrn_reflns_limit_k_min -30
_diffrn_reflns_limit_l_max 14
_diffrn_reflns_limit_l_min -13
_diffrn_reflns_number 9055
_diffrn_reflns_point_group_measured_fraction_full 0.998
_diffrn_reflns_point_group_measured_fraction_max 0.998
_diffrn_reflns_theta_full 25.242
_diffrn_reflns_theta_max 26.372
_diffrn_reflns_theta_min 2.940
_diffrn_source 'Enhance (Mo) X-ray Source'
_exptl_absorpt_coefficient_mu 3.293
_exptl_absorpt_correction_T_max 1.00000
_exptl_absorpt_correction_T_min 0.46465
_exptl_absorpt_correction_type multi-scan
_exptl_absorpt_process_details
;
CrysAlisPro, Agilent Technologies,
Version 1.171.36.24 (release 03-12-2012 CrysAlis171 .NET)
(compiled Dec  3 2012,18:21:49)
Empirical absorption correction using spherical harmonics,
 implemented in SCALE3 ABSPACK scaling algorithm.
;
_exptl_crystal_colour 'clear light colourless'
_exptl_crystal_colour_lustre clear
_exptl_crystal_colour_modifier light
_exptl_crystal_colour_primary colourless
_exptl_crystal_density_diffrn 1.577
_exptl_crystal_description block
_exptl_crystal_F_000 1108
_exptl_crystal_size_max 0.5
_exptl_crystal_size_mid 0.3
_exptl_crystal_size_min 0.2
_refine_diff_density_max 1.807
_refine_diff_density_min -1.831
_refine_diff_density_rms 0.143
_refine_ls_extinction_coef .
_refine_ls_extinction_method none
_refine_ls_goodness_of_fit_ref 1.039
_refine_ls_hydrogen_treatment mixed
_refine_ls_matrix_type full
_refine_ls_number_parameters 316
_refine_ls_number_reflns 4745
_refine_ls_number_restraints 68
_refine_ls_restrained_S_all 1.109
_refine_ls_R_factor_all 0.0487
_refine_ls_R_factor_gt 0.0382
_refine_ls_shift/su_max 0.001
_refine_ls_shift/su_mean 0.000
_refine_ls_structure_factor_coef Fsqd
_refine_ls_weighting_details
;
 w=1/[\s^2^(Fo^2^)+(0.0344P)^2^+5.2157P]
 where P=(Fo^2^+2Fc^2^)/3
;
_refine_ls_weighting_scheme calc
_refine_ls_wR_factor_gt 0.0841
_refine_ls_wR_factor_ref 0.0932
_reflns_Friedel_coverage 0.000
_reflns_Friedel_fraction_full .
_reflns_Friedel_fraction_max .
_reflns_number_gt 3978
_reflns_number_total 4745
_reflns_threshold_expression 'I > 2\s(I)'
_cod_data_source_file ncomms8492-s2.cif
_cod_data_source_block 1
_cod_database_code 1548184
_chemical_oxdiff_formula Dy1P1C21H50
_shelx_space_group_comment
;
The symmetry employed for this shelxl refinement is uniquely defined
by the following loop, which should always be used as a source of
symmetry information in preference to the above space-group names.
They are only intended as comments.
;
_reflns_odcompleteness_completeness 99.68
_reflns_odcompleteness_iscentric 1
_reflns_odcompleteness_theta 26.32
_olex2_refinement_description
;
1. Fixed Uiso
 At 1.2 times of:
  All C(H) groups
 At 1.5 times of:
  All C(H,H,H) groups
2. Shared sites
{C6, C6A}
{C12, C12A}
{C9, C9A}
{C8, C8A}
{C15, C15A}
3. Restrained distances
 C8-C27
 1.54 with sigma of 0.02
 C6-C27 \\sim C9-C27
 with sigma of 0.02
4. Uiso/Uaniso restraints and constraints
Uanis(C9) \\sim Ueq, Uanis(C8) \\sim Ueq, Uanis(C6) \\sim Ueq, Uanis(C12) \\sim
Ueq, Uanis(C15) \\sim Ueq, Uanis(C22) \\sim Ueq, Uanis(C4) \\sim Ueq,
Uanis(C21) \\sim Ueq, Uanis(C24) \\sim Ueq, Uanis(C1) \\sim Ueq, Uanis(C25)
\\sim Ueq: with sigma of 0.005 and sigma for terminal atoms of 0.02
Uanis(C6) = Uanis(C6A)
Uanis(C12) = Uanis(C12A)
Uanis(C9) = Uanis(C9A)
Uanis(C8) = Uanis(C8A)
Uanis(C15) = Uanis(C15A)
5. Others
 Fixed Sof: C8(0.5) C27(0.5) H27A(0.5) H27B(0.5) H27C(0.5) C15A(0.5) H15A(0.5)
 C6(0.5) H6(0.5) C9(0.5) H9(0.5) C12(0.5) H12(0.5) C8A(0.5) H8A(0.5) C15(0.5)
 C26(0.5) H26A(0.5) H26B(0.5) H26C(0.5) C6A(0.5) H6A(0.5) C9A(0.5) H9A(0.5)
 C12A(0.5) H12A(0.5)
6.a Aromatic/amide H refined with riding coordinates:
 C15A(H15A), C6(H6), C9(H9), C12(H12), C8A(H8A), C6A(H6A), C9A(H9A),
 C12A(H12A), C16(H16), C1(H1), C4(H4), C11(H11), C19(H19), C20(H20), C22(H22),
 C24(H24)
6.b Idealised Me refined as rotating group:
 C27(H27A,H27B,H27C), C26(H26A,H26B,H26C), C23(H23A,H23B,H23C), C28(H28A,H28B,
 H28C), C25(H25A,H25B,H25C)
;
_olex2_computing_structure_refinement_long 'ShelXL (Sheldrick, 2008)'
_olex2_computing_structure_solution_long 'ShelXS (Sheldrick, 2008)'

loop_
_space_group_symop_operation_xyz
'x, y, z'
'-x+1/2, y+1/2, -z+1/2'
'-x, -y, -z'
'x-1/2, -y-1/2, z-1/2'

loop_
_atom_site_label
_atom_site_type_symbol
_atom_site_fract_x
_atom_site_fract_y
_atom_site_fract_z
_atom_site_U_iso_or_equiv
_atom_site_adp_type
_atom_site_occupancy
_atom_site_site_symmetry_order
_atom_site_calc_flag
_atom_site_refinement_flags_posn
_atom_site_refinement_flags_adp
_atom_site_refinement_flags_occupancy
_atom_site_disorder_assembly
_atom_site_disorder_group
Dy1 Dy 0.81900(2) 0.14961(2) 0.59974(2) 0.02130(9) Uani 1 1 d . . . . .
P1 P 0.88557(15) 0.05522(5) 0.76165(11) 0.0236(3) Uani 1 1 d . . . . .
C8 C 0.5269(7) 0.1997(3) 0.5793(7) 0.0515(17) Uani 0.5 1 d D U P A 1
C27 C 0.5243(14) 0.2622(4) 0.5619(10) 0.041(3) Uani 0.5 1 d D . P A 1
H27A H 0.5876 0.2716 0.4982 0.061 Uiso 0.5 1 calc GR . P A 1
H27B H 0.5704 0.2795 0.6319 0.061 Uiso 0.5 1 calc GR . P A 1
H27C H 0.4135 0.2742 0.5450 0.061 Uiso 0.5 1 calc GR . P A 1
C15A C 0.5100(6) 0.1070(3) 0.5801(6) 0.0408(14) Uani 0.5 1 d . . P A 1
H15A H 0.5006 0.0713 0.5552 0.049 Uiso 0.5 1 calc R . P A 1
C6 C 0.5418(7) 0.1820(3) 0.6978(6) 0.0474(16) Uani 0.5 1 d . U P A 1
H6 H 0.5551 0.2038 0.7638 0.057 Uiso 0.5 1 calc R . P A 1
C9 C 0.5050(7) 0.1547(3) 0.5098(7) 0.0493(17) Uani 0.5 1 d . U P A 1
H9 H 0.4893 0.1552 0.4288 0.059 Uiso 0.5 1 calc R . P A 1
C12 C 0.5323(6) 0.1262(3) 0.6954(6) 0.0432(15) Uani 0.5 1 d . U P A 1
H12 H 0.5398 0.1043 0.7613 0.052 Uiso 0.5 1 calc R . P A 1
C8A C 0.5269(7) 0.1997(3) 0.5793(7) 0.0515(17) Uani 0.5 1 d . . P A 2
H8A H 0.5313 0.2353 0.5537 0.062 Uiso 0.5 1 calc R . P A 2
C15 C 0.5100(6) 0.1070(3) 0.5801(6) 0.0408(14) Uani 0.5 1 d . U P A 2
C26 C 0.4921(11) 0.0430(4) 0.5325(9) 0.027(2) Uani 0.5 1 d . . P A 2
H26A H 0.5694 0.0206 0.5775 0.040 Uiso 0.5 1 calc GR . P A 2
H26B H 0.5135 0.0415 0.4518 0.040 Uiso 0.5 1 calc GR . P A 2
H26C H 0.3831 0.0302 0.5412 0.040 Uiso 0.5 1 calc GR . P A 2
C6A C 0.5418(7) 0.1820(3) 0.6978(6) 0.0474(16) Uani 0.5 1 d . . P A 2
H6A H 0.5551 0.2038 0.7638 0.057 Uiso 0.5 1 calc R . P A 2
C9A C 0.5050(7) 0.1547(3) 0.5098(7) 0.0493(17) Uani 0.5 1 d . . P A 2
H9A H 0.4893 0.1552 0.4288 0.059 Uiso 0.5 1 calc R . P A 2
C12A C 0.5323(6) 0.1262(3) 0.6954(6) 0.0432(15) Uani 0.5 1 d . . P A 2
H12A H 0.5398 0.1043 0.7613 0.052 Uiso 0.5 1 calc R . P A 2
C16 C 0.7850(7) 0.0947(2) 0.3919(5) 0.0426(16) Uani 1 1 d . . . . .
H16 H 0.6808 0.0833 0.3644 0.051 Uiso 1 1 calc R . . . .
C1 C 0.8755(8) 0.2438(3) 0.7125(6) 0.0507(17) Uani 1 1 d . U . . .
H1 H 0.7859 0.2665 0.7180 0.061 Uiso 1 1 calc R . . . .
C2 C 1.1808(5) 0.0486(2) 0.9021(4) 0.0189(9) Uani 1 1 d . . . . .
C3 C 1.0135(5) 0.0603(2) 0.8993(4) 0.0223(10) Uani 1 1 d . . . . .
C4 C 1.1027(6) 0.2048(2) 0.6514(4) 0.0294(12) Uani 1 1 d . U . . .
H4 H 1.1915 0.1966 0.6092 0.035 Uiso 1 1 calc R . . . .
C5 C 1.2598(6) 0.0258(3) 0.7992(4) 0.0261(11) Uani 1 1 d . . . . .
C7 C 1.0484(6) 0.0890(2) 1.1001(4) 0.0259(11) Uani 1 1 d . . . . .
C10 C 0.8535(8) 0.1441(2) 0.3669(5) 0.0389(15) Uani 1 1 d . . . . .
C11 C 1.0390(6) 0.0955(2) 0.4839(4) 0.0288(12) Uani 1 1 d . . . . .
H11 H 1.1331 0.0856 0.5297 0.035 Uiso 1 1 calc R . . . .
C13 C 0.9458(6) 0.0803(2) 0.9995(4) 0.0237(11) Uani 1 1 d . . . . .
C14 C 1.2160(6) 0.0790(2) 1.1041(4) 0.0228(10) Uani 1 1 d . . . . .
C17 C 0.7652(7) 0.0922(3) 0.9999(6) 0.0346(13) Uani 1 1 d . . . . .
C18 C 1.2799(6) 0.0585(2) 1.0055(4) 0.0219(10) Uani 1 1 d . . . . .
C19 C 1.0150(7) 0.1439(2) 0.4217(4) 0.0302(12) Uani 1 1 d . . . . .
H19 H 1.0920 0.1712 0.4170 0.036 Uiso 1 1 calc R . . . .
C20 C 0.8962(6) 0.0646(2) 0.4649(4) 0.0312(12) Uani 1 1 d . . . . .
H20 H 0.8784 0.0304 0.4952 0.037 Uiso 1 1 calc R . . . .
C21 C 0.9819(6) 0.2443(2) 0.6215(5) 0.0311(12) Uani 1 1 d . U . . .
C22 C 1.0659(7) 0.1803(3) 0.7552(5) 0.0414(14) Uani 1 1 d . U . . .
H22 H 1.1251 0.1525 0.7933 0.050 Uiso 1 1 calc R . . . .
C23 C 1.3264(7) 0.0905(2) 1.2140(4) 0.0346(13) Uani 1 1 d . . . . .
H23A H 1.3473 0.1286 1.2199 0.052 Uiso 1 1 calc GR . . . .
H23B H 1.4280 0.0715 1.2105 0.052 Uiso 1 1 calc GR . . . .
H23C H 1.2736 0.0786 1.2810 0.052 Uiso 1 1 calc GR . . . .
C24 C 0.9267(9) 0.2041(3) 0.7919(6) 0.0550(18) Uani 1 1 d . U . . .
H24 H 0.8761 0.1949 0.8586 0.066 Uiso 1 1 calc R . . . .
C28 C 0.9790(8) 0.2827(2) 0.5221(5) 0.0439(15) Uani 1 1 d . . . . .
H28A H 1.0493 0.2696 0.4656 0.066 Uiso 1 1 calc GR . . . .
H28B H 1.0166 0.3175 0.5499 0.066 Uiso 1 1 calc GR . . . .
H28C H 0.8692 0.2858 0.4867 0.066 Uiso 1 1 calc GR . . . .
C25 C 0.7778(9) 0.1872(3) 0.2875(5) 0.055(2) Uani 1 1 d . U . . .
H25A H 0.6608 0.1836 0.2821 0.083 Uiso 1 1 calc GR . . . .
H25B H 0.8162 0.1833 0.2113 0.083 Uiso 1 1 calc GR . . . .
H25C H 0.8081 0.2222 0.3183 0.083 Uiso 1 1 calc GR . . . .
H5A H 1.216(6) -0.007(2) 0.780(5) 0.027(15) Uiso 1 1 d . . . . .
H18 H 1.407(6) 0.048(2) 1.011(4) 0.017(12) Uiso 1 1 d . . . . .
H5B H 1.250(6) 0.053(2) 0.734(5) 0.026(14) Uiso 1 1 d . . . . .
H5C H 1.374(7) 0.019(2) 0.817(5) 0.042(17) Uiso 1 1 d . . . . .
H17A H 0.692(7) 0.059(3) 0.977(5) 0.045(17) Uiso 1 1 d . . . . .
H17B H 0.736(6) 0.120(3) 0.946(5) 0.032(15) Uiso 1 1 d . . . . .
H4A H 0.951(6) 0.010(2) 0.713(4) 0.024(13) Uiso 1 1 d . . . . .
H4B H 0.751(7) 0.031(3) 0.796(5) 0.056(19) Uiso 1 1 d . . . . .
H7 H 1.009(6) 0.102(2) 1.162(5) 0.030(15) Uiso 1 1 d . . . . .
H17C H 0.735(7) 0.104(3) 1.074(5) 0.045(17) Uiso 1 1 d . . . . .

loop_
_atom_site_aniso_label
_atom_site_aniso_U_11
_atom_site_aniso_U_22
_atom_site_aniso_U_33
_atom_site_aniso_U_23
_atom_site_aniso_U_13
_atom_site_aniso_U_12
Dy1 0.01195(13) 0.01339(14) 0.03852(15) -0.00306(10) 0.00198(9) -0.00033(8)
P1 0.0199(6) 0.0174(7) 0.0326(7) -0.0040(6) -0.0033(5) -0.0005(5)
C8 0.024(3) 0.046(3) 0.086(4) 0.024(3) 0.013(3) 0.008(2)
C27 0.038(6) 0.044(8) 0.041(6) 0.009(6) 0.008(5) 0.007(5)
C15A 0.019(2) 0.036(3) 0.066(3) 0.018(3) -0.001(2) -0.005(2)
C6 0.024(2) 0.044(3) 0.077(4) 0.013(3) 0.019(2) 0.006(2)
C9 0.020(2) 0.056(4) 0.072(3) 0.029(3) -0.002(2) 0.003(2)
C12 0.020(2) 0.040(3) 0.071(3) 0.017(3) 0.012(2) 0.000(2)
C8A 0.024(3) 0.046(3) 0.086(4) 0.024(3) 0.013(3) 0.008(2)
C15 0.019(2) 0.036(3) 0.066(3) 0.018(3) -0.001(2) -0.005(2)
C26 0.013(4) 0.020(6) 0.047(6) -0.008(5) 0.003(4) -0.009(4)
C6A 0.024(2) 0.044(3) 0.077(4) 0.013(3) 0.019(2) 0.006(2)
C9A 0.020(2) 0.056(4) 0.072(3) 0.029(3) -0.002(2) 0.003(2)
C12A 0.020(2) 0.040(3) 0.071(3) 0.017(3) 0.012(2) 0.000(2)
C16 0.046(3) 0.021(3) 0.056(4) -0.019(3) -0.027(3) 0.016(3)
C1 0.049(3) 0.033(3) 0.075(4) -0.022(3) 0.031(3) -0.013(3)
C2 0.020(2) 0.015(2) 0.023(2) -0.0015(19) 0.0044(18) -0.0021(18)
C3 0.020(2) 0.019(3) 0.027(2) -0.001(2) 0.0015(18) -0.0029(19)
C4 0.024(2) 0.035(3) 0.030(2) -0.006(2) 0.0031(19) -0.013(2)
C5 0.022(3) 0.032(3) 0.024(2) -0.005(2) 0.004(2) 0.002(2)
C7 0.037(3) 0.016(3) 0.027(2) -0.006(2) 0.012(2) 0.001(2)
C10 0.062(4) 0.022(3) 0.029(3) -0.011(2) -0.021(3) 0.018(3)
C11 0.025(3) 0.033(3) 0.028(2) -0.002(2) -0.003(2) 0.015(2)
C13 0.022(2) 0.016(3) 0.034(3) -0.002(2) 0.010(2) -0.0001(19)
C14 0.034(3) 0.014(3) 0.021(2) 0.001(2) 0.0032(19) -0.006(2)
C17 0.026(3) 0.034(4) 0.046(3) 0.000(3) 0.013(2) 0.007(3)
C18 0.020(2) 0.023(3) 0.023(2) -0.003(2) 0.0050(18) -0.002(2)
C19 0.039(3) 0.034(3) 0.018(2) -0.006(2) 0.000(2) 0.006(2)
C20 0.040(3) 0.017(3) 0.035(3) -0.009(2) -0.009(2) 0.011(2)
C21 0.034(2) 0.025(3) 0.036(2) -0.008(2) 0.007(2) -0.011(2)
C22 0.049(3) 0.038(3) 0.035(3) -0.004(2) -0.003(2) -0.025(3)
C23 0.043(3) 0.035(3) 0.026(3) -0.008(2) 0.001(2) -0.004(3)
C24 0.070(4) 0.046(3) 0.054(3) -0.017(3) 0.031(3) -0.029(3)
C28 0.050(4) 0.026(3) 0.055(4) -0.005(3) 0.003(3) -0.013(3)
C25 0.085(5) 0.034(4) 0.041(3) -0.005(3) -0.028(3) 0.028(3)

loop_
_atom_type_symbol
_atom_type_description
_atom_type_scat_dispersion_real
_atom_type_scat_dispersion_imag
_atom_type_scat_source
C C 0.0033 0.0016 'International Tables Vol C Tables 4.2.6.8 and 6.1.1.4'
H H 0.0000 0.0000 'International Tables Vol C Tables 4.2.6.8 and 6.1.1.4'
Dy Dy -0.1892 4.4098 'International Tables Vol C Tables 4.2.6.8 and 6.1.1.4'
P P 0.1023 0.0942 'International Tables Vol C Tables 4.2.6.8 and 6.1.1.4'

loop_
_geom_angle_atom_site_label_1
_geom_angle_atom_site_label_2
_geom_angle_atom_site_label_3
_geom_angle
_geom_angle_site_symmetry_1
_geom_angle_site_symmetry_3
C8 Dy1 C9 29.6(2) . .
C8 Dy1 C10 95.8(2) . .
C8 Dy1 C19 122.50(19) . .
C8 Dy1 C20 123.7(2) . .
C8 Dy1 C21 92.2(2) . .
C8 Dy1 C22 122.8(2) . .
C9 Dy1 C10 78.4(2) . .
C9 Dy1 C19 108.62(19) . .
C9 Dy1 C20 94.4(2) . .
C9 Dy1 C21 116.39(18) . .
C9 Dy1 C22 151.8(2) . .
C1 Dy1 C8 76.1(2) . .
C1 Dy1 C9 105.4(2) . .
C1 Dy1 C10 119.4(2) . .
C1 Dy1 C19 108.72(18) . .
C1 Dy1 C20 155.08(18) . .
C1 Dy1 C21 30.52(17) . .
C1 Dy1 C22 49.2(2) . .
C11 Dy1 C8 144.6(2) . .
C11 Dy1 C9 119.4(2) . .
C11 Dy1 C1 125.14(17) . .
C11 Dy1 C10 50.05(15) . .
C11 Dy1 C19 30.08(16) . .
C11 Dy1 C20 30.01(16) . .
C11 Dy1 C21 97.55(17) . .
C11 Dy1 C22 88.37(18) . .
C19 Dy1 C10 30.29(17) . .
C19 Dy1 C20 49.30(18) . .
C20 Dy1 C10 49.58(17) . .
C21 Dy1 C10 92.50(17) . .
C21 Dy1 C19 78.20(17) . .
C21 Dy1 C20 126.00(17) . .
C22 Dy1 C10 122.25(19) . .
C22 Dy1 C19 93.24(17) . .
C22 Dy1 C20 113.50(18) . .
C22 Dy1 C21 49.86(18) . .
C24 Dy1 C8 94.0(2) . .
C24 Dy1 C9 122.2(2) . .
C24 Dy1 C1 29.9(2) . .
C24 Dy1 C10 141.7(2) . .
C24 Dy1 C11 118.14(19) . .
C24 Dy1 C19 118.36(18) . .
C24 Dy1 C20 141.7(2) . .
C24 Dy1 C21 50.13(18) . .
C24 Dy1 C22 29.8(2) . .
C3 P1 Dy1 122.94(17) . .
C27 C8 Dy1 118.1(5) . .
C6 C8 Dy1 76.7(3) . .
C6 C8 C27 115.2(7) . .
C9 C8 Dy1 75.5(3) . .
C9 C8 C27 136.9(7) . .
C9 C8 C6 107.7(6) . .
C9 C15A Dy1 73.2(3) . .
C12 C15A Dy1 75.2(3) . .
C12 C15A C9 104.5(6) . .
C8 C6 Dy1 72.8(3) . .
C12 C6 Dy1 75.3(3) . .
C12 C6 C8 106.7(7) . .
C8 C9 Dy1 74.9(4) . .
C8 C9 C15A 110.1(7) . .
C15A C9 Dy1 76.3(3) . .
C15A C12 Dy1 75.0(3) . .
C6 C12 Dy1 75.4(3) . .
C6 C12 C15A 111.0(6) . .
C10 C16 Dy1 74.4(3) . .
C10 C16 C20 109.8(5) . .
C20 C16 Dy1 74.2(3) . .
C21 C1 Dy1 75.1(3) . .
C24 C1 Dy1 74.5(4) . .
C24 C1 C21 108.8(6) . .
C3 C2 C5 123.0(4) . .
C3 C2 C18 118.8(4) . .
C18 C2 C5 118.3(4) . .
C2 C3 P1 119.7(3) . .
C2 C3 C13 120.3(4) . .
C13 C3 P1 119.7(3) . .
C21 C4 Dy1 74.0(3) . .
C22 C4 Dy1 74.1(3) . .
C22 C4 C21 108.2(5) . .
C13 C7 C14 121.8(4) . .
C16 C10 Dy1 76.2(4) . .
C16 C10 C19 106.5(5) . .
C16 C10 C25 126.7(6) . .
C19 C10 Dy1 74.4(3) . .
C19 C10 C25 126.6(6) . .
C25 C10 Dy1 119.4(4) . .
C19 C11 Dy1 75.9(3) . .
C20 C11 Dy1 76.3(3) . .
C20 C11 C19 107.9(4) . .
C3 C13 C17 121.5(5) . .
C7 C13 C3 118.9(4) . .
C7 C13 C17 119.6(5) . .
C7 C14 C23 120.8(4) . .
C18 C14 C7 118.5(4) . .
C18 C14 C23 120.7(4) . .
C14 C18 C2 121.7(4) . .
C10 C19 Dy1 75.3(3) . .
C11 C19 Dy1 74.1(3) . .
C11 C19 C10 108.5(5) . .
C16 C20 Dy1 76.1(3) . .
C11 C20 Dy1 73.7(3) . .
C11 C20 C16 107.2(5) . .
C1 C21 Dy1 74.4(3) . .
C1 C21 C28 127.0(6) . .
C4 C21 Dy1 75.8(3) . .
C4 C21 C1 106.0(5) . .
C4 C21 C28 126.6(5) . .
C28 C21 Dy1 120.6(4) . .
C4 C22 Dy1 76.1(3) . .
C24 C22 Dy1 74.3(4) . .
C24 C22 C4 108.6(6) . .
C1 C24 Dy1 75.6(4) . .
C22 C24 Dy1 76.0(4) . .
C22 C24 C1 108.4(6) . .

loop_
_geom_bond_atom_site_label_1
_geom_bond_atom_site_label_2
_geom_bond_distance
_geom_bond_site_symmetry_2
Dy1 C8 2.689(6) .
Dy1 C9 2.696(6) .
Dy1 C1 2.689(6) .
Dy1 C10 2.720(6) .
Dy1 C11 2.686(5) .
Dy1 C19 2.709(5) .
Dy1 C20 2.719(5) .
Dy1 C21 2.698(5) .
Dy1 C22 2.696(5) .
Dy1 C24 2.675(6) .
P1 C3 1.830(5) .
C8 C27 1.560(11) .
C8 C6 1.427(9) .
C8 C9 1.374(10) .
C15A C9 1.429(8) .
C15A C12 1.406(9) .
C6 C12 1.383(9) .
C16 C10 1.385(9) .
C16 C20 1.402(7) .
C1 C21 1.418(8) .
C1 C24 1.382(10) .
C2 C3 1.399(6) .
C2 C5 1.506(6) .
C2 C18 1.405(6) .
C3 C13 1.409(6) .
C4 C21 1.413(8) .
C4 C22 1.394(8) .
C7 C13 1.390(7) .
C7 C14 1.393(7) .
C10 C19 1.418(8) .
C10 C25 1.504(8) .
C11 C19 1.400(7) .
C11 C20 1.400(8) .
C13 C17 1.510(7) .
C14 C18 1.385(6) .
C14 C23 1.519(6) .
C21 C28 1.485(8) .
C22 C24 1.380(9) .

loop_
_geom_torsion_atom_site_label_1
_geom_torsion_atom_site_label_2
_geom_torsion_atom_site_label_3
_geom_torsion_atom_site_label_4
_geom_torsion
_geom_torsion_site_symmetry_1
_geom_torsion_site_symmetry_2
_geom_torsion_site_symmetry_3
_geom_torsion_site_symmetry_4
Dy1 P1 C3 C2 -92.5(4) . . . .
Dy1 P1 C3 C13 82.1(4) . . . .
Dy1 C8 C6 C12 -68.3(4) . . . .
Dy1 C8 C9 C15A 68.9(4) . . . .
Dy1 C15A C9 C8 -68.0(4) . . . .
Dy1 C15A C12 C6 67.6(4) . . . .
Dy1 C6 C12 C15A -67.3(4) . . . .
Dy1 C16 C10 C19 68.9(4) . . . .
Dy1 C16 C10 C25 -116.6(6) . . . .
Dy1 C16 C20 C11 -67.7(4) . . . .
Dy1 C1 C21 C4 -69.8(4) . . . .
Dy1 C1 C21 C28 116.8(5) . . . .
Dy1 C1 C24 C22 69.6(4) . . . .
Dy1 C4 C21 C1 68.8(4) . . . .
Dy1 C4 C21 C28 -117.7(5) . . . .
Dy1 C4 C22 C24 -67.8(4) . . . .
Dy1 C10 C19 C11 67.2(4) . . . .
Dy1 C11 C19 C10 -68.0(4) . . . .
Dy1 C11 C20 C16 69.3(4) . . . .
Dy1 C22 C24 C1 -69.3(5) . . . .
P1 C3 C13 C7 -173.7(4) . . . .
P1 C3 C13 C17 6.6(7) . . . .
C8 C6 C12 Dy1 66.6(4) . . . .
C8 C6 C12 C15A -0.7(6) . . . .
C27 C8 C6 Dy1 -115.1(6) . . . .
C27 C8 C6 C12 176.6(6) . . . .
C27 C8 C9 Dy1 115.8(9) . . . .
C27 C8 C9 C15A -175.3(8) . . . .
C6 C8 C9 Dy1 -70.6(4) . . . .
C6 C8 C9 C15A -1.7(7) . . . .
C9 C8 C6 Dy1 69.8(4) . . . .
C9 C8 C6 C12 1.5(6) . . . .
C9 C15A C12 Dy1 -67.9(4) . . . .
C9 C15A C12 C6 -0.3(6) . . . .
C12 C15A C9 Dy1 69.3(4) . . . .
C12 C15A C9 C8 1.3(6) . . . .
C16 C10 C19 Dy1 -70.1(4) . . . .
C16 C10 C19 C11 -2.9(6) . . . .
C2 C3 C13 C7 0.9(7) . . . .
C2 C3 C13 C17 -178.7(5) . . . .
C3 C2 C18 C14 0.4(8) . . . .
C4 C22 C24 Dy1 69.0(4) . . . .
C4 C22 C24 C1 -0.4(7) . . . .
C5 C2 C3 P1 -7.1(7) . . . .
C5 C2 C3 C13 178.3(5) . . . .
C5 C2 C18 C14 -179.4(5) . . . .
C7 C14 C18 C2 1.3(8) . . . .
C10 C16 C20 Dy1 66.4(4) . . . .
C10 C16 C20 C11 -1.3(7) . . . .
C13 C7 C14 C18 -1.9(8) . . . .
C13 C7 C14 C23 178.0(5) . . . .
C14 C7 C13 C3 0.8(8) . . . .
C14 C7 C13 C17 -179.5(5) . . . .
C18 C2 C3 P1 173.1(4) . . . .
C18 C2 C3 C13 -1.5(7) . . . .
C19 C11 C20 Dy1 -69.9(4) . . . .
C19 C11 C20 C16 -0.6(6) . . . .
C20 C16 C10 Dy1 -66.3(4) . . . .
C20 C16 C10 C19 2.6(7) . . . .
C20 C16 C10 C25 177.0(6) . . . .
C20 C11 C19 Dy1 70.2(4) . . . .
C20 C11 C19 C10 2.2(6) . . . .
C21 C1 C24 Dy1 -67.9(4) . . . .
C21 C1 C24 C22 1.6(7) . . . .
C21 C4 C22 Dy1 66.7(4) . . . .
C21 C4 C22 C24 -1.0(6) . . . .
C22 C4 C21 Dy1 -66.8(4) . . . .
C22 C4 C21 C1 2.0(6) . . . .
C22 C4 C21 C28 175.5(5) . . . .
C23 C14 C18 C2 -178.6(5) . . . .
C24 C1 C21 Dy1 67.5(5) . . . .
C24 C1 C21 C4 -2.2(7) . . . .
C24 C1 C21 C28 -175.7(5) . . . .
C25 C10 C19 Dy1 115.4(6) . . . .
C25 C10 C19 C11 -177.4(5) . . . .
